data_4512145
loop_
_publ_author_name
'Yang, Weiting'
'Tian, Wan-Guo'
'Liu, Xiao-Xiao'
'Wang, Lei'
'Sun, Zhong-Ming'

_publ_section_title
;
 Syntheses, Structures, Luminescence, and Photocatalytic Properties of a
 Series of Uranyl Coordination Polymers
;
_journal_issue 11
_journal_name_full 'Crystal Growth &amp; Design'
_journal_page_first 5904
_journal_paper_doi 10.1021/cg501118b
_journal_volume 14
_journal_year 2014
_chemical_formula_sum 'C28 H18 N4 O12 U'
_chemical_formula_weight 840.49
_chemical_name_systematic
; 
 ? 
;
_space_group_IT_number 14
_symmetry_cell_setting monoclinic
_symmetry_space_group_name_Hall '-P 2yn'
_symmetry_space_group_name_H-M 'P 1 21/n 1'
_atom_sites_solution_hydrogens geom
_atom_sites_solution_primary direct
_atom_sites_solution_secondary difmap
_audit_creation_method SHELXL-97
_cell_angle_alpha 90.00
_cell_angle_beta 114.511(2)
_cell_angle_gamma 90.00
_cell_formula_units_Z 4
_cell_length_a 12.3655(9)
_cell_length_b 16.4911(12)
_cell_length_c 14.7331(10)
_cell_measurement_temperature 293(2)
_cell_volume 2733.6(3)
_computing_structure_refinement 'SHELXL-97 (Sheldrick, 1997)'
_computing_structure_solution 'SHELXS-97 (Sheldrick, 1990)'
_diffrn_ambient_temperature 293(2)
_diffrn_measured_fraction_theta_full 0.999
_diffrn_measured_fraction_theta_max 0.999
_diffrn_radiation_monochromator graphite
_diffrn_radiation_source 'fine-focus sealed tube'
_diffrn_radiation_type MoK\a
_diffrn_radiation_wavelength 0.71073
_diffrn_reflns_av_R_equivalents 0.0718
_diffrn_reflns_av_sigmaI/netI 0.0805
_diffrn_reflns_limit_h_max 15
_diffrn_reflns_limit_h_min -9
_diffrn_reflns_limit_k_max 20
_diffrn_reflns_limit_k_min -20
_diffrn_reflns_limit_l_max 17
_diffrn_reflns_limit_l_min -18
_diffrn_reflns_number 16827
_diffrn_reflns_theta_full 26.06
_diffrn_reflns_theta_max 26.06
_diffrn_reflns_theta_min 1.82
_exptl_absorpt_coefficient_mu 6.014
_exptl_absorpt_correction_T_max 0.7453
_exptl_absorpt_correction_T_min 0.654
_exptl_absorpt_correction_type multi-scan
_exptl_absorpt_process_details sadabs
_exptl_crystal_colour yellow
_exptl_crystal_density_diffrn 2.042
_exptl_crystal_density_method 'not measured'
_exptl_crystal_description block
_exptl_crystal_F_000 1608
_exptl_crystal_size_max 0.28
_exptl_crystal_size_mid 0.22
_exptl_crystal_size_min 0.2
_refine_diff_density_max 1.249
_refine_diff_density_min -0.777
_refine_diff_density_rms 0.162
_refine_ls_extinction_method none
_refine_ls_goodness_of_fit_ref 0.969
_refine_ls_hydrogen_treatment constr
_refine_ls_matrix_type full
_refine_ls_number_parameters 406
_refine_ls_number_reflns 5421
_refine_ls_number_restraints 0
_refine_ls_restrained_S_all 0.969
_refine_ls_R_factor_all 0.0694
_refine_ls_R_factor_gt 0.0417
_refine_ls_shift/su_max 0.001
_refine_ls_shift/su_mean 0.000
_refine_ls_structure_factor_coef Fsqd
_refine_ls_weighting_details 'calc w=1/[\s^2^(Fo^2^)+(0.0347P)^2^+0.0000P] where P=(Fo^2^+2Fc^2^)/3'
_refine_ls_weighting_scheme calc
_refine_ls_wR_factor_gt 0.0798
_refine_ls_wR_factor_ref 0.0900
_reflns_number_gt 3897
_reflns_number_total 5421
_reflns_threshold_expression >2sigma(I)
_cod_data_source_file cg501118b_si_002.cif
_cod_data_source_block 2
_cod_depositor_comments
;
The following automatic conversions were performed:

'_symmetry_cell_setting' value 'Monoclinic' changed to 'monoclinic'
according to
/home/saulius/struct/COD-crude-data--automatic-downloads/rss-feeds/ACS/lib/dictionaries/cif_core.dic
dictionary named 'cif_core.dic' version 2.4.2 from 2011-04-26.

Automatic conversion script
Id: cif_fix_values 2827 2014-09-09 07:05:25Z andrius 

 Adding full bibliography for 4512144--4512149.cif.
;
_cod_original_sg_symbol_H-M P21/n
_cod_database_code 4512145

loop_
_symmetry_equiv_pos_as_xyz
'x, y, z'
'-x+1/2, y+1/2, -z+1/2'
'-x, -y, -z'
'x-1/2, -y-1/2, z-1/2'

loop_
_atom_site_label
_atom_site_type_symbol
_atom_site_fract_x
_atom_site_fract_y
_atom_site_fract_z
_atom_site_U_iso_or_equiv
_atom_site_adp_type
_atom_site_occupancy
_atom_site_symmetry_multiplicity
_atom_site_calc_flag
_atom_site_refinement_flags
U1 U 0.55751(3) 0.093641(15) -0.339783(19) 0.02462(9) Uani 1 1 d .
O1 O 0.4425(5) 0.1648(3) -0.3605(3) 0.0320(12) Uani 1 1 d .
O1W O 0.6810(10) 0.8962(6) 0.8606(9) 0.152(5) Uani 1 1 d .
O2 O 0.6706(5) 0.0222(3) -0.3213(4) 0.0356(13) Uani 1 1 d .
O3 O 0.6796(5) 0.1540(3) -0.1848(3) 0.0314(12) Uani 1 1 d .
O4 O 0.8170(5) 0.0769(4) -0.0715(4) 0.0540(17) Uani 1 1 d .
O5 O 0.5244(4) 0.0319(3) -0.2117(3) 0.0293(12) Uani 1 1 d .
O6 O 0.3610(5) 0.0491(3) -0.1874(4) 0.0431(14) Uani 1 1 d .
O7 O 0.5875(4) 0.0099(3) 0.4148(3) 0.0289(12) Uani 1 1 d .
O8 O 0.5099(4) 0.0987(3) 0.4848(3) 0.0265(11) Uani 1 1 d .
O9 O 0.5768(6) 0.3030(3) 0.5509(4) 0.0576(19) Uani 1 1 d .
O10 O 0.6749(4) 0.1908(3) 0.6221(3) 0.0291(12) Uani 1 1 d .
O11 O 0.7464(5) 0.1885(3) 0.2194(4) 0.0413(14) Uani 1 1 d .
N1 N 0.6013(8) 0.3289(4) -0.2592(6) 0.060(2) Uani 1 1 d .
H1A H 0.5709 0.3170 -0.3216 0.071 Uiso 1 1 calc R
N2 N 0.6149(7) 0.3550(4) -0.1134(5) 0.0420(18) Uani 1 1 d .
N3 N 0.5236(6) 0.4271(4) 0.2194(5) 0.0377(16) Uani 1 1 d .
N4 N 0.4461(6) 0.4335(4) 0.3263(5) 0.050(2) Uani 1 1 d .
H4A H 0.3988 0.4264 0.3551 0.061 Uiso 1 1 calc R
C1 C 0.7246(8) 0.1165(4) -0.1018(5) 0.0318(19) Uani 1 1 d .
C2 C 0.4663(7) 0.0582(4) -0.1614(5) 0.0286(17) Uani 1 1 d .
C3 C 0.6600(7) 0.1216(4) -0.0349(5) 0.0269(17) Uani 1 1 d .
C4 C 0.5400(7) 0.0991(4) -0.0642(5) 0.0273(16) Uani 1 1 d .
C5 C 0.4908(7) 0.1096(4) 0.0048(5) 0.0313(18) Uani 1 1 d .
H5A H 0.4113 0.0964 -0.0139 0.038 Uiso 1 1 calc R
C6 C 0.5556(7) 0.1387(4) 0.0993(5) 0.0321(19) Uani 1 1 d .
H6A H 0.5208 0.1443 0.1441 0.039 Uiso 1 1 calc R
C7 C 0.6719(7) 0.1592(4) 0.1266(5) 0.0305(18) Uani 1 1 d .
C8 C 0.7240(7) 0.1508(4) 0.0603(5) 0.0317(18) Uani 1 1 d .
H8A H 0.8033 0.1652 0.0801 0.038 Uiso 1 1 calc R
C9 C 0.6327(7) 0.2412(4) 0.5494(5) 0.0317(18) Uani 1 1 d .
C10 C 0.5742(6) 0.0801(4) 0.4417(5) 0.0251(16) Uani 1 1 d .
C11 C 0.6545(7) 0.2240(4) 0.4591(5) 0.0283(17) Uani 1 1 d .
C12 C 0.6337(7) 0.1477(4) 0.4109(5) 0.0278(17) Uani 1 1 d .
C13 C 0.6625(6) 0.1356(4) 0.3304(5) 0.0283(17) Uani 1 1 d .
H13A H 0.6510 0.0850 0.3001 0.034 Uiso 1 1 calc R
C14 C 0.7082(7) 0.1983(4) 0.2952(5) 0.0319(18) Uani 1 1 d .
C15 C 0.7278(7) 0.2733(5) 0.3407(5) 0.039(2) Uani 1 1 d .
H15A H 0.7585 0.3155 0.3166 0.047 Uiso 1 1 calc R
C16 C 0.7019(7) 0.2856(4) 0.4221(5) 0.0353(19) Uani 1 1 d .
H16A H 0.7164 0.3361 0.4530 0.042 Uiso 1 1 calc R
C17 C 0.7152(12) 0.3467(7) -0.2050(9) 0.090(4) Uani 1 1 d .
H17A H 0.7751 0.3476 -0.2276 0.108 Uiso 1 1 calc R
C18 C 0.7282(10) 0.3633(7) -0.1111(8) 0.086(4) Uani 1 1 d .
H18A H 0.7979 0.3773 -0.0566 0.103 Uiso 1 1 calc R
C19 C 0.5432(9) 0.3323(5) -0.2029(6) 0.046(2) Uani 1 1 d .
H19A H 0.4630 0.3203 -0.2234 0.056 Uiso 1 1 calc R
C20 C 0.5097(9) 0.3290(5) -0.0103(7) 0.056(3) Uani 1 1 d .
H20A H 0.4715 0.2856 -0.0514 0.067 Uiso 1 1 calc R
C21 C 0.5881(8) 0.3732(4) -0.0295(6) 0.037(2) Uani 1 1 d .
C22 C 0.6494(8) 0.4329(6) 0.0334(6) 0.057(3) Uani 1 1 d .
H22A H 0.7089 0.4604 0.0229 0.069 Uiso 1 1 calc R
C23 C 0.6239(8) 0.4531(6) 0.1135(7) 0.061(3) Uani 1 1 d .
H23A H 0.6617 0.4967 0.1543 0.073 Uiso 1 1 calc R
C24 C 0.5425(7) 0.4082(5) 0.1319(6) 0.0344(18) Uani 1 1 d .
C25 C 0.4848(9) 0.3479(5) 0.0713(7) 0.056(3) Uani 1 1 d .
H25A H 0.4281 0.3183 0.0834 0.068 Uiso 1 1 calc R
C26 C 0.4283(8) 0.4059(5) 0.2363(6) 0.049(2) Uani 1 1 d .
H26A H 0.3622 0.3773 0.1930 0.059 Uiso 1 1 calc R
C27 C 0.5984(8) 0.4704(5) 0.3007(6) 0.040(2) Uani 1 1 d .
H27A H 0.6707 0.4930 0.3087 0.048 Uiso 1 1 calc R
C28 C 0.5506(7) 0.4744(5) 0.3655(5) 0.039(2) Uani 1 1 d .
H28A H 0.5827 0.5005 0.4269 0.047 Uiso 1 1 calc R

loop_
_atom_site_aniso_label
_atom_site_aniso_U_11
_atom_site_aniso_U_22
_atom_site_aniso_U_33
_atom_site_aniso_U_23
_atom_site_aniso_U_13
_atom_site_aniso_U_12
U1 0.02937(16) 0.02651(14) 0.02017(14) -0.00149(12) 0.01245(12) -0.00001(14)
O1 0.035(3) 0.034(3) 0.030(3) -0.003(2) 0.016(3) 0.005(2)
O1W 0.143(10) 0.144(8) 0.205(12) 0.097(8) 0.109(10) 0.071(7)
O2 0.044(4) 0.036(3) 0.036(3) -0.001(2) 0.026(3) 0.005(3)
O3 0.041(3) 0.039(3) 0.016(3) 0.001(2) 0.014(3) -0.011(2)
O4 0.045(4) 0.089(5) 0.042(4) 0.017(3) 0.032(3) 0.024(4)
O5 0.038(3) 0.031(3) 0.024(3) -0.003(2) 0.018(3) -0.005(2)
O6 0.032(4) 0.058(4) 0.036(3) -0.007(3) 0.011(3) -0.008(3)
O7 0.033(3) 0.028(3) 0.028(3) -0.006(2) 0.015(3) -0.001(2)
O8 0.033(3) 0.028(3) 0.023(3) -0.004(2) 0.016(2) -0.004(2)
O9 0.102(6) 0.047(4) 0.039(3) 0.009(3) 0.044(4) 0.032(4)
O10 0.034(3) 0.034(3) 0.017(3) -0.001(2) 0.007(3) -0.005(2)
O11 0.041(4) 0.066(4) 0.025(3) -0.012(3) 0.022(3) -0.019(3)
N1 0.097(8) 0.050(5) 0.042(5) -0.009(4) 0.039(6) -0.001(5)
N2 0.056(5) 0.044(4) 0.036(4) -0.012(3) 0.028(4) -0.014(4)
N3 0.034(4) 0.049(4) 0.034(4) -0.004(3) 0.018(4) -0.001(3)
N4 0.035(4) 0.085(5) 0.039(4) -0.012(4) 0.024(4) -0.011(4)
C1 0.042(5) 0.039(5) 0.024(4) -0.007(3) 0.022(4) -0.009(4)
C2 0.026(5) 0.036(4) 0.027(4) 0.007(3) 0.015(4) 0.003(3)
C3 0.033(5) 0.031(4) 0.015(4) 0.008(3) 0.009(4) 0.011(3)
C4 0.031(4) 0.025(4) 0.028(4) 0.001(3) 0.014(4) 0.000(4)
C5 0.029(4) 0.043(5) 0.026(4) 0.009(3) 0.015(4) 0.003(4)
C6 0.045(5) 0.038(4) 0.026(4) 0.000(3) 0.027(4) -0.001(4)
C7 0.036(5) 0.033(4) 0.025(4) -0.003(3) 0.015(4) -0.010(4)
C8 0.030(5) 0.040(4) 0.029(4) 0.001(3) 0.016(4) -0.004(4)
C9 0.045(5) 0.031(4) 0.027(4) -0.002(3) 0.022(4) 0.001(4)
C10 0.025(4) 0.032(4) 0.014(3) -0.006(3) 0.004(3) -0.005(3)
C11 0.045(5) 0.023(4) 0.022(4) 0.001(3) 0.019(4) 0.003(3)
C12 0.031(5) 0.030(4) 0.022(4) 0.002(3) 0.012(4) 0.005(3)
C13 0.026(4) 0.028(4) 0.031(4) -0.013(3) 0.012(4) -0.003(3)
C14 0.036(5) 0.038(4) 0.021(4) -0.003(3) 0.011(4) -0.007(4)
C15 0.050(6) 0.044(5) 0.033(5) 0.001(4) 0.027(5) -0.012(4)
C16 0.052(6) 0.030(4) 0.028(4) -0.003(3) 0.021(4) -0.002(4)
C17 0.097(11) 0.123(10) 0.081(9) -0.059(7) 0.068(9) -0.063(8)
C18 0.071(8) 0.141(10) 0.071(8) -0.057(7) 0.054(7) -0.058(8)
C19 0.056(6) 0.050(5) 0.032(5) -0.004(4) 0.017(5) 0.012(5)
C20 0.068(7) 0.050(5) 0.057(6) -0.023(4) 0.034(6) -0.025(5)
C21 0.055(6) 0.026(4) 0.041(5) -0.004(4) 0.031(5) -0.002(4)
C22 0.042(6) 0.100(7) 0.042(5) -0.022(5) 0.031(5) -0.028(5)
C23 0.042(6) 0.106(8) 0.043(6) -0.031(5) 0.027(5) -0.030(6)
C24 0.030(5) 0.040(4) 0.034(4) 0.001(4) 0.015(4) -0.002(4)
C25 0.062(7) 0.057(6) 0.065(7) -0.009(5) 0.042(6) -0.022(5)
C26 0.035(5) 0.080(6) 0.037(5) -0.011(5) 0.020(5) -0.017(5)
C27 0.035(5) 0.053(5) 0.034(5) -0.002(4) 0.015(4) -0.002(4)
C28 0.034(5) 0.059(5) 0.021(4) -0.008(4) 0.009(4) 0.001(4)

loop_
_atom_type_symbol
_atom_type_description
_atom_type_scat_dispersion_real
_atom_type_scat_dispersion_imag
_atom_type_scat_source
C C 0.0033 0.0016 'International Tables Vol C Tables 4.2.6.8 and 6.1.1.4'
H H 0.0000 0.0000 'International Tables Vol C Tables 4.2.6.8 and 6.1.1.4'
N N 0.0061 0.0033 'International Tables Vol C Tables 4.2.6.8 and 6.1.1.4'
O O 0.0106 0.0060 'International Tables Vol C Tables 4.2.6.8 and 6.1.1.4'
U U -9.6767 9.6646 'International Tables Vol C Tables 4.2.6.8 and 6.1.1.4'

loop_
_geom_angle_atom_site_label_1
_geom_angle_atom_site_label_2
_geom_angle_atom_site_label_3
_geom_angle
_geom_angle_site_symmetry_1
_geom_angle_site_symmetry_3
O2 U1 O1 179.0(2) . .
O2 U1 O5 88.72(19) . .
O1 U1 O5 91.75(19) . .
O2 U1 O3 89.1(2) . .
O1 U1 O3 91.9(2) . .
O5 U1 O3 70.03(15) . .
O2 U1 O10 87.9(2) . 1_554
O1 U1 O10 92.2(2) . 1_554
O5 U1 O10 144.70(16) . 1_554
O3 U1 O10 74.79(15) . 1_554
O2 U1 O7 89.4(2) . 3_655
O1 U1 O7 89.91(19) . 3_655
O5 U1 O7 73.22(16) . 3_655
O3 U1 O7 143.24(15) . 3_655
O10 U1 O7 141.83(15) 1_554 3_655
O2 U1 O8 90.80(19) . 1_554
O1 U1 O8 88.32(18) . 1_554
O5 U1 O8 147.29(16) . 1_554
O3 U1 O8 142.67(15) . 1_554
O10 U1 O8 67.90(15) 1_554 1_554
O7 U1 O8 74.08(15) 3_655 1_554
C1 O3 U1 124.8(4) . .
C2 O5 U1 129.8(4) . .
C10 O7 U1 129.3(5) . 3_655
C10 O8 U1 128.1(4) . 1_556
C9 O10 U1 123.8(5) . 1_556
C7 O11 C14 121.8(6) . .
C19 N1 C17 109.5(8) . .
C19 N2 C18 108.0(7) . .
C19 N2 C21 128.8(8) . .
C18 N2 C21 123.1(8) . .
C26 N3 C27 107.3(7) . .
C26 N3 C24 126.1(7) . .
C27 N3 C24 126.5(7) . .
C26 N4 C28 109.2(7) . .
O4 C1 O3 125.2(7) . .
O4 C1 C3 117.3(6) . .
O3 C1 C3 117.5(7) . .
O6 C2 O5 123.8(7) . .
O6 C2 C4 120.5(7) . .
O5 C2 C4 115.7(6) . .
C8 C3 C4 119.3(7) . .
C8 C3 C1 116.6(7) . .
C4 C3 C1 124.1(6) . .
C5 C4 C3 117.7(6) . .
C5 C4 C2 118.4(6) . .
C3 C4 C2 123.7(6) . .
C6 C5 C4 122.4(7) . .
C7 C6 C5 119.0(7) . .
C6 C7 C8 120.7(7) . .
C6 C7 O11 124.5(6) . .
C8 C7 O11 114.8(7) . .
C3 C8 C7 121.0(7) . .
O9 C9 O10 123.7(6) . .
O9 C9 C11 118.8(6) . .
O10 C9 C11 117.5(6) . .
O8 C10 O7 125.7(6) . .
O8 C10 C12 117.8(6) . .
O7 C10 C12 116.3(6) . .
C16 C11 C12 118.1(6) . .
C16 C11 C9 118.2(6) . .
C12 C11 C9 123.6(6) . .
C13 C12 C11 119.9(6) . .
C13 C12 C10 118.8(6) . .
C11 C12 C10 121.2(6) . .
C14 C13 C12 120.3(6) . .
C13 C14 C15 120.4(6) . .
C13 C14 O11 123.0(6) . .
C15 C14 O11 116.3(6) . .
C16 C15 C14 119.8(7) . .
C15 C16 C11 121.4(7) . .
N1 C17 C18 107.8(10) . .
C17 C18 N2 105.3(10) . .
N2 C19 N1 109.4(9) . .
C21 C20 C25 120.1(8) . .
C20 C21 C22 120.3(8) . .
C20 C21 N2 121.1(7) . .
C22 C21 N2 118.6(7) . .
C21 C22 C23 120.0(8) . .
C24 C23 C22 119.1(8) . .
C25 C24 C23 120.5(8) . .
C25 C24 N3 121.5(7) . .
C23 C24 N3 117.9(7) . .
C24 C25 C20 119.8(8) . .
N4 C26 N3 107.5(8) . .
C28 C27 N3 108.5(7) . .
C27 C28 N4 107.6(7) . .

loop_
_geom_bond_atom_site_label_1
_geom_bond_atom_site_label_2
_geom_bond_distance
_geom_bond_site_symmetry_2
U1 O2 1.761(5) .
U1 O1 1.770(5) .
U1 O5 2.325(4) .
U1 O3 2.372(5) .
U1 O10 2.380(5) 1_554
U1 O7 2.389(5) 3_655
U1 O8 2.403(4) 1_554
O3 C1 1.274(8) .
O4 C1 1.229(9) .
O5 C2 1.302(8) .
O6 C2 1.205(9) .
O7 C10 1.257(7) .
O7 U1 2.389(5) 3_655
O8 C10 1.244(8) .
O8 U1 2.403(4) 1_556
O9 C9 1.237(8) .
O10 C9 1.283(8) .
O10 U1 2.380(5) 1_556
O11 C7 1.381(8) .
O11 C14 1.391(8) .
N1 C19 1.306(10) .
N1 C17 1.332(13) .
N2 C19 1.302(10) .
N2 C18 1.394(12) .
N2 C21 1.437(9) .
N3 C26 1.348(10) .
N3 C27 1.371(10) .
N3 C24 1.436(9) .
N4 C26 1.331(10) .
N4 C28 1.357(10) .
C1 C3 1.507(9) .
C2 C4 1.501(10) .
C3 C8 1.380(9) .
C3 C4 1.412(10) .
C4 C5 1.395(9) .
C5 C6 1.373(10) .
C6 C7 1.366(10) .
C7 C8 1.381(9) .
C9 C11 1.490(9) .
C10 C12 1.506(9) .
C11 C16 1.391(9) .
C11 C12 1.415(9) .
C12 C13 1.386(9) .
C13 C14 1.378(9) .
C14 C15 1.380(10) .
C15 C16 1.378(9) .
C17 C18 1.353(13) .
C20 C21 1.334(11) .
C20 C25 1.395(11) .
C21 C22 1.349(11) .
C22 C23 1.383(11) .
C23 C24 1.364(11) .
C24 C25 1.329(11) .
C27 C28 1.317(10) .
